data_7106549
loop_
_publ_author_name
'Max Roemer'
'Dieter Lentz'

_publ_section_title
;
 Autocatalytic Formation of Fluorinated Ferrocenophanes from
 1,1'-Bis(trifluorovinyl)ferrocene
;
_journal_name_full 'Chem. Commun.'
_journal_page_first 7239
_journal_paper_doi 10.1039/c1cc11812a
_journal_volume 47
_journal_year 2011
_chemical_formula_sum 'C14 H8 F6 Fe'
_chemical_formula_weight 346.05
_chemical_name_systematic
;
?
;
_space_group_IT_number 14
_symmetry_cell_setting monoclinic
_symmetry_space_group_name_Hall '-P 2yn'
_symmetry_space_group_name_H-M 'P 1 21/n 1'
_atom_sites_solution_hydrogens geom
_atom_sites_solution_primary direct
_atom_sites_solution_secondary difmap
_audit_creation_method SHELXL-97
_cell_angle_alpha 90.00
_cell_angle_beta 91.958(5)
_cell_angle_gamma 90.00
_cell_formula_units_Z 4
_cell_length_a 7.3340(16)
_cell_length_b 15.551(3)
_cell_length_c 10.017(2)
_cell_measurement_reflns_used 961
_cell_measurement_temperature 133(2)
_cell_measurement_theta_max 30.1
_cell_measurement_theta_min 2.6
_cell_volume 1141.8(4)
_computing_cell_refinement 'SAINT (Bruker-AXS)'
_computing_data_collection 'SMART (Bruker-AXS)'
_computing_data_reduction 'SAINT (Bruker-AXS)'
_computing_structure_refinement 'SHELXL-97 (Sheldrick, 1997)'
_computing_structure_solution 'SHELXS-97 (Sheldrick, 1990)'
_diffrn_ambient_temperature 133(2)
_diffrn_measured_fraction_theta_full 0.995
_diffrn_measured_fraction_theta_max 0.995
_diffrn_measurement_device_type 'SMART CCD Bruker-AXS'
_diffrn_measurement_method 'omega scan'
_diffrn_radiation_monochromator graphite
_diffrn_radiation_source 'sealed tube'
_diffrn_radiation_type MoK\a
_diffrn_radiation_wavelength 0.71073
_diffrn_reflns_av_R_equivalents 0.0283
_diffrn_reflns_av_sigmaI/netI 0.0296
_diffrn_reflns_limit_h_max 10
_diffrn_reflns_limit_h_min -9
_diffrn_reflns_limit_k_max 22
_diffrn_reflns_limit_k_min -22
_diffrn_reflns_limit_l_max 14
_diffrn_reflns_limit_l_min -12
_diffrn_reflns_number 12787
_diffrn_reflns_theta_full 30.56
_diffrn_reflns_theta_max 30.56
_diffrn_reflns_theta_min 2.42
_exptl_absorpt_coefficient_mu 1.389
_exptl_absorpt_correction_T_max 0.7461
_exptl_absorpt_correction_T_min 0.6580
_exptl_absorpt_correction_type multi-scan
_exptl_absorpt_process_details 'SADABS (Bruker-AXS)'
_exptl_crystal_colour red
_exptl_crystal_density_diffrn 2.013
_exptl_crystal_density_method 'not measured'
_exptl_crystal_description prism
_exptl_crystal_F_000 688
_exptl_crystal_size_max 0.29
_exptl_crystal_size_mid 0.25
_exptl_crystal_size_min 0.23
_refine_diff_density_max 0.767
_refine_diff_density_min -0.327
_refine_diff_density_rms 0.104
_refine_ls_extinction_method none
_refine_ls_goodness_of_fit_ref 1.099
_refine_ls_hydrogen_treatment constr
_refine_ls_matrix_type full
_refine_ls_number_parameters 190
_refine_ls_number_reflns 3488
_refine_ls_number_restraints 0
_refine_ls_restrained_S_all 1.099
_refine_ls_R_factor_all 0.0541
_refine_ls_R_factor_gt 0.0387
_refine_ls_shift/su_max 0.002
_refine_ls_shift/su_mean 0.000
_refine_ls_structure_factor_coef Fsqd
_refine_ls_weighting_details 'calc w=1/[\s^2^(Fo^2^)+(0.0459P)^2^+0.5334P] where P=(Fo^2^+2Fc^2^)/3'
_refine_ls_weighting_scheme calc
_refine_ls_wR_factor_gt 0.0864
_refine_ls_wR_factor_ref 0.0938
_reflns_number_gt 2711
_reflns_number_total 3488
_reflns_threshold_expression >2sigma(I)
_cod_data_source_file c1cc11812a.txt
_cod_data_source_block maufoa
_cod_original_sg_symbol_H-M P2(1)/n
_cod_database_code 7106549

loop_
_symmetry_equiv_pos_as_xyz
'x, y, z'
'-x+1/2, y+1/2, -z+1/2'
'-x, -y, -z'
'x-1/2, -y-1/2, z-1/2'

loop_
_atom_site_label
_atom_site_type_symbol
_atom_site_fract_x
_atom_site_fract_y
_atom_site_fract_z
_atom_site_U_iso_or_equiv
_atom_site_adp_type
_atom_site_occupancy
_atom_site_symmetry_multiplicity
_atom_site_calc_flag
_atom_site_refinement_flags
_atom_site_disorder_assembly
_atom_site_disorder_group
Fe1 Fe 0.94088(4) 0.855239(17) 0.86829(3) 0.01470(9) Uani 1 1 d . . .
C1 C 0.9507(3) 0.83782(14) 0.6684(2) 0.0232(4) Uani 1 1 d . . .
H1 H 0.8435 0.8355 0.6041 0.028 Uiso 1 1 calc R . .
C2 C 1.0537(3) 0.91226(15) 0.7035(2) 0.0277(5) Uani 1 1 d . . .
H2 H 1.0282 0.9719 0.6707 0.033 Uiso 1 1 calc R . .
C3 C 1.1931(3) 0.88841(14) 0.7985(2) 0.0257(5) Uani 1 1 d . . .
H3 H 1.2827 0.9284 0.8434 0.031 Uiso 1 1 calc R . .
C4 C 1.1789(3) 0.79816(13) 0.8225(2) 0.0203(4) Uani 1 1 d . . .
H4 H 1.2593 0.7634 0.8845 0.024 Uiso 1 1 calc R . .
C5 C 1.0264(3) 0.76654(13) 0.74298(19) 0.0167(4) Uani 1 1 d . . .
C6 C 0.9230(3) 0.68403(13) 0.75944(19) 0.0162(4) Uani 1 1 d . . .
C7 C 1.0225(3) 0.60520(13) 0.8246(2) 0.0189(4) Uani 1 1 d . . .
C8 C 0.8999(3) 0.60976(13) 0.9467(2) 0.0189(4) Uani 1 1 d . . .
C9 C 0.7883(3) 0.68530(13) 0.88156(19) 0.0160(4) Uani 1 1 d . . .
C10 C 0.7775(3) 0.77099(12) 0.95074(18) 0.0158(4) Uani 1 1 d . . .
C11 C 0.6714(3) 0.84082(14) 0.8947(2) 0.0207(4) Uani 1 1 d . . .
H11 H 0.5744 0.8362 0.8225 0.025 Uiso 1 1 calc R . .
C12 C 0.7300(3) 0.91776(14) 0.9601(2) 0.0225(4) Uani 1 1 d . . .
H12 H 0.6850 0.9770 0.9385 0.027 Uiso 1 1 calc R . .
C13 C 0.8700(3) 0.89685(14) 1.0561(2) 0.0224(4) Uani 1 1 d . . .
H13 H 0.9402 0.9388 1.1134 0.027 Uiso 1 1 calc R . .
C14 C 0.8988(3) 0.80627(13) 1.05277(19) 0.0182(4) Uani 1 1 d . . .
H14 H 0.9893 0.7733 1.1094 0.022 Uiso 1 1 calc R . .
F1 F 0.83552(18) 0.66034(9) 0.64139(12) 0.0244(3) Uani 1 1 d . . .
F2 F 0.9968(2) 0.53239(8) 0.75426(13) 0.0296(3) Uani 1 1 d . . .
F3 F 1.20217(17) 0.61340(9) 0.85290(14) 0.0286(3) Uani 1 1 d . . .
F4 F 0.8026(2) 0.53827(8) 0.96576(14) 0.0310(3) Uani 1 1 d . . .
F5 F 0.9930(2) 0.62842(9) 1.06173(12) 0.0282(3) Uani 1 1 d . . .
F6 F 0.61700(17) 0.65597(8) 0.84370(13) 0.0245(3) Uani 1 1 d . . .

loop_
_atom_site_aniso_label
_atom_site_aniso_U_11
_atom_site_aniso_U_22
_atom_site_aniso_U_33
_atom_site_aniso_U_23
_atom_site_aniso_U_13
_atom_site_aniso_U_12
Fe1 0.01386(14) 0.01648(14) 0.01390(14) 0.00132(10) 0.00262(9) 0.00134(11)
C1 0.0273(11) 0.0283(11) 0.0143(9) 0.0052(8) 0.0062(8) 0.0059(8)
C2 0.0345(13) 0.0239(10) 0.0257(11) 0.0062(9) 0.0152(9) 0.0018(9)
C3 0.0195(10) 0.0222(10) 0.0361(12) -0.0020(9) 0.0128(9) -0.0039(8)
C4 0.0141(9) 0.0224(10) 0.0246(10) -0.0020(8) 0.0043(8) -0.0005(7)
C5 0.0156(9) 0.0218(9) 0.0129(8) 0.0001(7) 0.0042(7) 0.0002(7)
C6 0.0157(9) 0.0211(9) 0.0118(8) -0.0031(7) 0.0004(7) -0.0001(7)
C7 0.0191(10) 0.0172(9) 0.0206(9) -0.0022(7) 0.0017(7) 0.0000(7)
C8 0.0230(10) 0.0181(9) 0.0159(9) -0.0005(7) 0.0023(7) -0.0007(8)
C9 0.0129(9) 0.0197(9) 0.0152(9) -0.0011(7) 0.0002(7) -0.0022(7)
C10 0.0147(9) 0.0201(9) 0.0129(8) -0.0003(7) 0.0038(7) -0.0004(7)
C11 0.0130(9) 0.0280(11) 0.0214(10) 0.0009(8) 0.0036(7) 0.0034(8)
C12 0.0233(11) 0.0217(10) 0.0231(10) -0.0004(8) 0.0080(8) 0.0060(8)
C13 0.0278(11) 0.0207(10) 0.0190(10) -0.0019(8) 0.0032(8) 0.0008(8)
C14 0.0219(10) 0.0187(9) 0.0140(9) -0.0007(7) 0.0007(7) -0.0008(7)
F1 0.0240(6) 0.0348(7) 0.0142(6) -0.0061(5) -0.0033(5) -0.0020(5)
F2 0.0459(9) 0.0189(6) 0.0243(7) -0.0080(5) 0.0066(6) 0.0028(6)
F3 0.0164(6) 0.0319(7) 0.0375(8) 0.0119(6) 0.0017(5) 0.0041(5)
F4 0.0352(8) 0.0186(6) 0.0402(8) 0.0038(6) 0.0162(6) -0.0034(5)
F5 0.0398(8) 0.0284(7) 0.0159(6) -0.0023(5) -0.0066(5) 0.0123(6)
F6 0.0148(6) 0.0331(7) 0.0257(6) -0.0049(5) -0.0003(5) -0.0070(5)

loop_
_atom_type_symbol
_atom_type_description
_atom_type_scat_dispersion_real
_atom_type_scat_dispersion_imag
_atom_type_scat_source
C C 0.0033 0.0016 'International Tables Vol C Tables 4.2.6.8 and 6.1.1.4'
F F 0.0171 0.0103 'International Tables Vol C Tables 4.2.6.8 and 6.1.1.4'
Fe Fe 0.3463 0.8444 'International Tables Vol C Tables 4.2.6.8 and 6.1.1.4'
H H 0.0000 0.0000 'International Tables Vol C Tables 4.2.6.8 and 6.1.1.4'

loop_
_geom_angle_atom_site_label_1
_geom_angle_atom_site_label_2
_geom_angle_atom_site_label_3
_geom_angle
_geom_angle_site_symmetry_1
_geom_angle_site_symmetry_3
_geom_angle_publ_flag
C10 Fe1 C5 90.74(8) . . ?
C10 Fe1 C11 42.24(8) . . ?
C5 Fe1 C11 109.81(9) . . ?
C10 Fe1 C1 111.55(9) . . ?
C5 Fe1 C1 42.05(8) . . ?
C11 Fe1 C1 100.56(9) . . ?
C10 Fe1 C4 110.13(8) . . ?
C5 Fe1 C4 42.03(8) . . ?
C11 Fe1 C4 146.91(9) . . ?
C1 Fe1 C4 69.95(9) . . ?
C10 Fe1 C14 42.11(8) . . ?
C5 Fe1 C14 112.11(8) . . ?
C11 Fe1 C14 70.04(9) . . ?
C1 Fe1 C14 149.43(9) . . ?
C4 Fe1 C14 101.58(9) . . ?
C10 Fe1 C3 150.51(9) . . ?
C5 Fe1 C3 69.68(9) . . ?
C11 Fe1 C3 165.00(9) . . ?
C1 Fe1 C3 68.66(10) . . ?
C4 Fe1 C3 40.86(9) . . ?
C14 Fe1 C3 124.55(9) . . ?
C10 Fe1 C12 69.66(9) . . ?
C5 Fe1 C12 150.05(9) . . ?
C11 Fe1 C12 40.76(9) . . ?
C1 Fe1 C12 123.70(9) . . ?
C4 Fe1 C12 165.95(9) . . ?
C14 Fe1 C12 68.46(8) . . ?
C3 Fe1 C12 136.46(9) . . ?
C10 Fe1 C2 151.85(9) . . ?
C5 Fe1 C2 69.47(9) . . ?
C11 Fe1 C2 124.94(9) . . ?
C1 Fe1 C2 40.55(9) . . ?
C4 Fe1 C2 68.65(9) . . ?
C14 Fe1 C2 164.27(10) . . ?
C3 Fe1 C2 40.21(10) . . ?
C12 Fe1 C2 118.57(9) . . ?
C10 Fe1 C13 69.70(8) . . ?
C5 Fe1 C13 152.52(8) . . ?
C11 Fe1 C13 68.77(9) . . ?
C1 Fe1 C13 163.37(9) . . ?
C4 Fe1 C13 125.98(9) . . ?
C14 Fe1 C13 40.62(8) . . ?
C3 Fe1 C13 118.99(9) . . ?
C12 Fe1 C13 40.12(9) . . ?
C2 Fe1 C13 135.18(9) . . ?
C2 C1 C5 107.9(2) . . ?
C2 C1 Fe1 71.51(13) . . ?
C5 C1 Fe1 67.38(11) . . ?
C2 C1 H1 126.1 . . ?
C5 C1 H1 126.1 . . ?
Fe1 C1 H1 126.1 . . ?
C1 C2 C3 108.5(2) . . ?
C1 C2 Fe1 67.94(12) . . ?
C3 C2 Fe1 69.66(12) . . ?
C1 C2 H2 125.7 . . ?
C3 C2 H2 125.7 . . ?
Fe1 C2 H2 125.7 . . ?
C2 C3 C4 108.3(2) . . ?
C2 C3 Fe1 70.13(13) . . ?
C4 C3 Fe1 68.08(12) . . ?
C2 C3 H3 125.8 . . ?
C4 C3 H3 125.8 . . ?
Fe1 C3 H3 125.8 . . ?
C3 C4 C5 107.61(19) . . ?
C3 C4 Fe1 71.06(12) . . ?
C5 C4 Fe1 67.35(11) . . ?
C3 C4 H4 126.2 . . ?
C5 C4 H4 126.2 . . ?
Fe1 C4 H4 126.2 . . ?
C4 C5 C1 107.67(18) . . ?
C4 C5 C6 128.13(18) . . ?
C1 C5 C6 121.88(18) . . ?
C4 C5 Fe1 70.62(11) . . ?
C1 C5 Fe1 70.57(12) . . ?
C6 C5 Fe1 110.69(13) . . ?
F1 C6 C5 110.89(16) . . ?
F1 C6 C7 110.30(16) . . ?
C5 C6 C7 119.16(17) . . ?
F1 C6 C9 112.23(15) . . ?
C5 C6 C9 113.63(16) . . ?
C7 C6 C9 88.98(14) . . ?
F2 C7 F3 108.04(17) . . ?
F2 C7 C8 112.27(17) . . ?
F3 C7 C8 114.91(17) . . ?
F2 C7 C6 112.86(17) . . ?
F3 C7 C6 117.07(17) . . ?
C8 C7 C6 91.07(15) . . ?
F4 C8 F5 108.24(16) . . ?
F4 C8 C7 113.74(16) . . ?
F5 C8 C7 113.27(18) . . ?
F4 C8 C9 114.20(17) . . ?
F5 C8 C9 115.92(16) . . ?
C7 C8 C9 90.84(15) . . ?
F6 C9 C10 110.97(16) . . ?
F6 C9 C8 109.03(16) . . ?
C10 C9 C8 120.58(16) . . ?
F6 C9 C6 111.54(15) . . ?
C10 C9 C6 114.01(16) . . ?
C8 C9 C6 88.93(14) . . ?
C11 C10 C14 107.56(17) . . ?
C11 C10 C9 121.68(17) . . ?
C14 C10 C9 128.51(18) . . ?
C11 C10 Fe1 70.36(12) . . ?
C14 C10 Fe1 71.04(11) . . ?
C9 C10 Fe1 110.63(13) . . ?
C12 C11 C10 107.75(18) . . ?
C12 C11 Fe1 71.65(12) . . ?
C10 C11 Fe1 67.41(11) . . ?
C12 C11 H11 126.1 . . ?
C10 C11 H11 126.1 . . ?
Fe1 C11 H11 126.1 . . ?
C13 C12 C11 108.58(19) . . ?
C13 C12 Fe1 70.05(12) . . ?
C11 C12 Fe1 67.59(12) . . ?
C13 C12 H12 125.7 . . ?
C11 C12 H12 125.7 . . ?
Fe1 C12 H12 125.7 . . ?
C12 C13 C14 108.36(19) . . ?
C12 C13 Fe1 69.83(12) . . ?
C14 C13 Fe1 68.18(11) . . ?
C12 C13 H13 125.8 . . ?
C14 C13 H13 125.8 . . ?
Fe1 C13 H13 125.8 . . ?
C13 C14 C10 107.73(18) . . ?
C13 C14 Fe1 71.20(12) . . ?
C10 C14 Fe1 66.85(11) . . ?
C13 C14 H14 126.1 . . ?
C10 C14 H14 126.1 . . ?
Fe1 C14 H14 126.1 . . ?

loop_
_geom_bond_atom_site_label_1
_geom_bond_atom_site_label_2
_geom_bond_distance
_geom_bond_site_symmetry_2
_geom_bond_publ_flag
Fe1 C10 1.9755(19) . ?
Fe1 C5 1.981(2) . ?
Fe1 C11 2.015(2) . ?
Fe1 C1 2.024(2) . ?
Fe1 C4 2.025(2) . ?
Fe1 C14 2.032(2) . ?
Fe1 C3 2.065(2) . ?
Fe1 C12 2.069(2) . ?
Fe1 C2 2.071(2) . ?
Fe1 C13 2.072(2) . ?
C1 C2 1.420(3) . ?
C1 C5 1.438(3) . ?
C1 H1 1.0000 . ?
C2 C3 1.422(4) . ?
C2 H2 1.0000 . ?
C3 C4 1.428(3) . ?
C3 H3 1.0000 . ?
C4 C5 1.437(3) . ?
C4 H4 1.0000 . ?
C5 C6 1.502(3) . ?
C6 F1 1.376(2) . ?
C6 C7 1.558(3) . ?
C6 C9 1.599(3) . ?
C7 F2 1.343(2) . ?
C7 F3 1.345(2) . ?
C7 C8 1.544(3) . ?
C8 F4 1.338(2) . ?
C8 F5 1.351(2) . ?
C8 C9 1.562(3) . ?
C9 F6 1.377(2) . ?
C9 C10 1.505(3) . ?
C10 C11 1.438(3) . ?
C10 C14 1.441(3) . ?
C11 C12 1.423(3) . ?
C11 H11 1.0000 . ?
C12 C13 1.420(3) . ?
C12 H12 1.0000 . ?
C13 C14 1.425(3) . ?
C13 H13 1.0000 . ?
C14 H14 1.0000 . ?

loop_
_geom_torsion_atom_site_label_1
_geom_torsion_atom_site_label_2
_geom_torsion_atom_site_label_3
_geom_torsion_atom_site_label_4
_geom_torsion
_geom_torsion_site_symmetry_1
_geom_torsion_site_symmetry_2
_geom_torsion_site_symmetry_3
_geom_torsion_site_symmetry_4
_geom_torsion_publ_flag
C6 C7 C8 C9 3.26(15) . . . . ?
